data_7217261
loop_
_publ_author_name
'Maity, Dilip Kumar'
'Bhattacharya, Biswajit'
'Mondal, Rajarshi'
'Ghoshal, Debajyoti'

_publ_section_title
;
 Five diverse bivalent metal coordination polymers based on benzene
 dicarboxylate and bent dipyridyl ligands: syntheses, structures, and
 photoluminescent properties
;
_journal_issue 37
_journal_name_full CrystEngComm
_journal_page_first 8896
_journal_paper_doi 10.1039/C4CE00966E
_journal_volume 16
_journal_year 2014
_chemical_formula_sum 'C20 H16 Cd N4 O5'
_chemical_formula_weight 504.77
_chemical_name_systematic
;
 ?
;
_space_group_IT_number 15
_symmetry_cell_setting monoclinic
_symmetry_space_group_name_Hall '-C 2yc'
_symmetry_space_group_name_H-M 'C 1 2/c 1'
_atom_sites_solution_hydrogens geom
_atom_sites_solution_primary direct
_atom_sites_solution_secondary difmap
_audit_creation_method SHELXL-97
_cell_angle_alpha 90.000(5)
_cell_angle_beta 100.578(5)
_cell_angle_gamma 90.000(5)
_cell_formula_units_Z 4
_cell_length_a 15.976(5)
_cell_length_b 6.097(5)
_cell_length_c 20.824(5)
_cell_measurement_reflns_used 250
_cell_measurement_temperature 298(2)
_cell_measurement_theta_max 27.5
_cell_measurement_theta_min 2.0
_cell_volume 1993.9(18)
_computing_cell_refinement 'SMART APEX II'
_computing_data_collection 'SMART APEX II (Bruker,2010)'
_computing_data_reduction 'SAINT (Bruker,2000)'
_computing_molecular_graphics 'Ortep-3v2 for windows (Farrugia, 1997)'
_computing_structure_refinement 'SHELXL-97 (Sheldrick, 2008)'
_computing_structure_solution 'SHELXS-97 (Sheldrick, 2008)'
_diffrn_ambient_temperature 298(2)
_diffrn_measured_fraction_theta_full 1.000
_diffrn_measured_fraction_theta_max 1.000
_diffrn_measurement_device_type 'CCD area detector'
_diffrn_measurement_method 'phi and omega scans'
_diffrn_radiation_monochromator graphite
_diffrn_radiation_source 'fine-focus sealed tube'
_diffrn_radiation_type MoK\a
_diffrn_radiation_wavelength 0.71073
_diffrn_reflns_av_R_equivalents 0.0368
_diffrn_reflns_av_sigmaI/netI 0.0271
_diffrn_reflns_limit_h_max 20
_diffrn_reflns_limit_h_min -20
_diffrn_reflns_limit_k_max 7
_diffrn_reflns_limit_k_min -7
_diffrn_reflns_limit_l_max 27
_diffrn_reflns_limit_l_min -27
_diffrn_reflns_number 15976
_diffrn_reflns_theta_full 27.54
_diffrn_reflns_theta_max 27.54
_diffrn_reflns_theta_min 1.99
_exptl_absorpt_coefficient_mu 1.136
_exptl_absorpt_correction_T_max 0.9827
_exptl_absorpt_correction_T_min 0.8782
_exptl_absorpt_correction_type multi-scan
_exptl_absorpt_process_details
;
'XPREP' - A PROGRAM DATA PREPARATION & RECIPROCAL 
SPACE EXPLORATION,
Bruker Analytical X-ray Systems, 1997
;
_exptl_crystal_colour Yellow
_exptl_crystal_density_diffrn 1.681
_exptl_crystal_density_method 'not measured'
_exptl_crystal_description Block
_exptl_crystal_F_000 1008
_exptl_crystal_size_max 0.20
_exptl_crystal_size_mid 0.10
_exptl_crystal_size_min 0.10
_refine_diff_density_max 0.360
_refine_diff_density_min -0.279
_refine_diff_density_rms 0.065
_refine_ls_extinction_method none
_refine_ls_goodness_of_fit_ref 1.043
_refine_ls_hydrogen_treatment noref
_refine_ls_matrix_type full
_refine_ls_number_parameters 145
_refine_ls_number_reflns 2295
_refine_ls_number_restraints 0
_refine_ls_restrained_S_all 1.043
_refine_ls_R_factor_all 0.0299
_refine_ls_R_factor_gt 0.0258
_refine_ls_shift/su_max 0.000
_refine_ls_shift/su_mean 0.000
_refine_ls_structure_factor_coef Fsqd
_refine_ls_weighting_details 'calc w=1/[\s^2^(Fo^2^)+(0.0252P)^2^+1.7343P] where P=(Fo^2^+2Fc^2^)/3'
_refine_ls_weighting_scheme calc
_refine_ls_wR_factor_gt 0.0556
_refine_ls_wR_factor_ref 0.0574
_reflns_number_gt 2088
_reflns_number_total 2295
_reflns_threshold_expression >2\s(I)
_cod_data_source_file c4ce00966e2.cif
_cod_data_source_block DG5
_cod_depositor_comments
;
The following automatic conversions were performed:

'_symmetry_cell_setting' value 'Monoclinic' changed to 'monoclinic'
according to
/usr/data/users/saulius/crontab/automatic-downloads/rss-feeds/RSC/lib/dictionaries/cif_core.dic
dictionary named 'cif_core.dic' version 2.4.2 from 2011-04-26.

Automatic conversion script
Id: cif_fix_values 2281 2013-09-26 08:29:07Z andrius 

 Adding full bibliography for 7217257--7217261.cif.
;
_cod_original_sg_symbol_H-M C2/c
_cod_database_code 7217261

loop_
_symmetry_equiv_pos_as_xyz
'x, y, z'
'-x, y, -z+1/2'
'x+1/2, y+1/2, z'
'-x+1/2, y+1/2, -z+1/2'
'-x, -y, -z'
'x, -y, z-1/2'
'-x+1/2, -y+1/2, -z'
'x+1/2, -y+1/2, z-1/2'

loop_
_atom_site_label
_atom_site_type_symbol
_atom_site_fract_x
_atom_site_fract_y
_atom_site_fract_z
_atom_site_U_iso_or_equiv
_atom_site_adp_type
_atom_site_occupancy
_atom_site_symmetry_multiplicity
_atom_site_calc_flag
_atom_site_refinement_flags
Cd1 Cd 1.0000 0.17065(3) 0.7500 0.02986(8) Uani 1 2 d S
O1 O 1.03059(11) 0.1272(3) 0.63983(8) 0.0420(4) Uani 1 1 d .
O2 O 1.02223(12) 0.4591(3) 0.67792(7) 0.0499(5) Uani 1 1 d .
N1 N 1.14345(13) 0.1936(3) 0.80544(10) 0.0426(5) Uani 1 1 d .
N2 N 1.23208(16) -0.1989(5) 0.96999(11) 0.0626(7) Uani 1 1 d .
C5 C 1.17017(16) 0.0711(5) 0.85807(12) 0.0453(6) Uani 1 1 d .
H5 H 1.1365 -0.0466 0.8660 0.054 Uiso 1 1 calc R
C1 C 1.19291(18) 0.3594(5) 0.79356(14) 0.0540(7) Uani 1 1 d .
H1 H 1.1751 0.4461 0.7569 0.065 Uiso 1 1 calc R
C4 C 1.24525(15) 0.1089(5) 0.90172(13) 0.0457(6) Uani 1 1 d .
C6 C 1.27101(17) -0.0260(5) 0.96057(13) 0.0518(7) Uani 1 1 d .
C3 C 1.29476(18) 0.2815(5) 0.88821(15) 0.0620(8) Uani 1 1 d .
H3 H 1.3456 0.3132 0.9163 0.074 Uiso 1 1 calc R
C2 C 1.26912(19) 0.4070(6) 0.83338(16) 0.0681(9) Uani 1 1 d .
H2 H 1.3027 0.5221 0.8234 0.082 Uiso 1 1 calc R
C7 C 1.02336(14) 0.3293(4) 0.63146(10) 0.0335(5) Uani 1 1 d .
C10 C 0.98769(15) 0.6364(3) 0.55061(11) 0.0332(5) Uani 1 1 d .
H10 H 0.9795 0.7285 0.5845 0.040 Uiso 1 1 calc R
C9 C 1.02481(14) 0.2857(3) 0.51267(10) 0.0333(5) Uani 1 1 d .
H9 H 1.0417 0.1410 0.5211 0.040 Uiso 1 1 calc R
C8 C 1.01255(13) 0.4197(4) 0.56359(10) 0.0290(4) Uani 1 1 d .
O1W O 1.0000 -0.1931(5) 0.7500 0.0939(16) Uani 1 2 d S
H1W H 1.009(3) -0.268(6) 0.7210(19) 0.111(15) Uiso 1 1 d .
H6 H 1.3159(18) 0.032(5) 0.9904(15) 0.063(9) Uiso 1 1 d .

loop_
_atom_site_aniso_label
_atom_site_aniso_U_11
_atom_site_aniso_U_22
_atom_site_aniso_U_33
_atom_site_aniso_U_23
_atom_site_aniso_U_13
_atom_site_aniso_U_12
Cd1 0.04193(15) 0.02774(12) 0.01790(12) 0.000 0.00026(9) 0.000
O1 0.0629(11) 0.0346(9) 0.0293(8) 0.0068(7) 0.0105(8) 0.0079(8)
O2 0.0893(14) 0.0383(9) 0.0211(8) -0.0016(7) 0.0078(8) 0.0029(9)
N1 0.0425(12) 0.0515(13) 0.0313(10) 0.0095(9) -0.0001(9) -0.0024(9)
N2 0.0510(14) 0.088(2) 0.0423(14) 0.0274(13) -0.0091(11) 0.0021(13)
C5 0.0410(14) 0.0552(15) 0.0372(13) 0.0121(12) 0.0006(11) -0.0013(12)
C1 0.0521(16) 0.0594(17) 0.0479(16) 0.0173(13) 0.0022(13) -0.0040(13)
C4 0.0360(13) 0.0587(16) 0.0401(14) 0.0061(12) 0.0012(11) 0.0065(12)
C6 0.0390(15) 0.074(2) 0.0382(14) 0.0087(14) -0.0041(12) 0.0082(14)
C3 0.0404(15) 0.076(2) 0.0618(19) 0.0074(16) -0.0119(14) -0.0067(14)
C2 0.0524(17) 0.0714(19) 0.075(2) 0.0223(18) -0.0040(16) -0.0189(15)
C7 0.0376(12) 0.0387(12) 0.0229(11) 0.0014(9) 0.0022(9) 0.0003(10)
C10 0.0456(13) 0.0315(11) 0.0223(10) -0.0042(8) 0.0057(9) 0.0038(9)
C9 0.0464(14) 0.0268(11) 0.0259(11) 0.0008(9) 0.0047(10) 0.0041(9)
C8 0.0352(11) 0.0302(10) 0.0209(10) 0.0002(8) 0.0034(9) -0.0012(9)
O1W 0.214(5) 0.0278(15) 0.056(2) 0.000 0.068(3) 0.000

loop_
_atom_type_symbol
_atom_type_description
_atom_type_scat_dispersion_real
_atom_type_scat_dispersion_imag
_atom_type_scat_source
C C 0.0033 0.0016 'International Tables Vol C Tables 4.2.6.8 and 6.1.1.4'
H H 0.0000 0.0000 'International Tables Vol C Tables 4.2.6.8 and 6.1.1.4'
N N 0.0061 0.0033 'International Tables Vol C Tables 4.2.6.8 and 6.1.1.4'
O O 0.0106 0.0060 'International Tables Vol C Tables 4.2.6.8 and 6.1.1.4'
Cd Cd -0.8075 1.2024 'International Tables Vol C Tables 4.2.6.8 and 6.1.1.4'

loop_
_geom_angle_atom_site_label_1
_geom_angle_atom_site_label_2
_geom_angle_atom_site_label_3
_geom_angle
_geom_angle_site_symmetry_1
_geom_angle_site_symmetry_3
O1W Cd1 N1 93.38(5) . .
O1W Cd1 N1 93.38(5) . 2_756
N1 Cd1 N1 173.24(10) . 2_756
O1W Cd1 O2 137.62(5) . 2_756
N1 Cd1 O2 83.81(7) . 2_756
N1 Cd1 O2 91.18(7) 2_756 2_756
O1W Cd1 O2 137.63(5) . .
N1 Cd1 O2 91.18(7) . .
N1 Cd1 O2 83.81(7) 2_756 .
O2 Cd1 O2 84.75(9) 2_756 .
O1W Cd1 O1 83.78(4) . 2_756
N1 Cd1 O1 83.77(7) . 2_756
N1 Cd1 O1 96.96(7) 2_756 2_756
O2 Cd1 O1 53.85(6) 2_756 2_756
O2 Cd1 O1 138.58(6) . 2_756
O1W Cd1 O1 83.78(4) . .
N1 Cd1 O1 96.96(7) . .
N1 Cd1 O1 83.77(7) 2_756 .
O2 Cd1 O1 138.58(6) 2_756 .
O2 Cd1 O1 53.85(6) . .
O1 Cd1 O1 167.57(7) 2_756 .
O1W Cd1 C7 110.68(5) . 2_756
N1 Cd1 C7 79.63(7) . 2_756
N1 Cd1 C7 97.95(7) 2_756 2_756
O2 Cd1 C7 27.18(6) 2_756 2_756
O2 Cd1 C7 111.59(8) . 2_756
O1 Cd1 C7 27.07(6) 2_756 2_756
O1 Cd1 C7 165.22(7) . 2_756
O1W Cd1 C7 110.68(5) . .
N1 Cd1 C7 97.95(7) . .
N1 Cd1 C7 79.63(7) 2_756 .
O2 Cd1 C7 111.59(8) 2_756 .
O2 Cd1 C7 27.18(6) . .
O1 Cd1 C7 165.22(6) 2_756 .
O1 Cd1 C7 27.07(6) . .
C7 Cd1 C7 138.65(10) 2_756 .
C7 O1 Cd1 89.71(14) . .
C7 O2 Cd1 92.59(14) . .
C5 N1 C1 117.8(2) . .
C5 N1 Cd1 120.19(17) . .
C1 N1 Cd1 120.44(16) . .
C6 N2 N2 112.0(3) . 7_747
N1 C5 C4 123.8(2) . .
N1 C1 C2 122.6(3) . .
C3 C4 C5 117.0(2) . .
C3 C4 C6 121.0(2) . .
C5 C4 C6 122.0(3) . .
N2 C6 C4 121.9(3) . .
C2 C3 C4 120.1(3) . .
C1 C2 C3 118.7(3) . .
O1 C7 O2 122.0(2) . .
O1 C7 C8 119.2(2) . .
O2 C7 C8 118.8(2) . .
O1 C7 Cd1 63.22(12) . .
O2 C7 Cd1 60.23(12) . .
C8 C7 Cd1 165.77(16) . .
C9 C10 C8 119.9(2) 5_766 .
C10 C9 C8 120.9(2) 5_766 .
C9 C8 C10 119.2(2) . .
C9 C8 C7 119.9(2) . .
C10 C8 C7 120.8(2) . .

loop_
_geom_bond_atom_site_label_1
_geom_bond_atom_site_label_2
_geom_bond_distance
_geom_bond_site_symmetry_2
Cd1 O1W 2.218(3) .
Cd1 N1 2.373(2) .
Cd1 N1 2.373(2) 2_756
Cd1 O2 2.381(2) 2_756
Cd1 O2 2.381(2) .
Cd1 O1 2.4461(17) 2_756
Cd1 O1 2.4461(17) .
Cd1 C7 2.740(2) 2_756
Cd1 C7 2.740(2) .
O1 C7 1.247(3) .
O2 C7 1.253(3) .
N1 C5 1.330(3) .
N1 C1 1.334(3) .
N2 C6 1.258(4) .
N2 N2 1.419(4) 7_747
C5 C4 1.385(3) .
C1 C2 1.372(4) .
C4 C3 1.376(4) .
C4 C6 1.470(4) .
C3 C2 1.373(4) .
C7 C8 1.497(3) .
C10 C9 1.380(3) 5_766
C10 C8 1.392(3) .
C9 C10 1.380(3) 5_766
C9 C8 1.381(3) .
